data_7051475
loop_
_publ_author_name
'Dietrich-Buchecker Christiane'
'Sauvage Jean-Pierre'
'Hwang Neri Geum'

_publ_section_title
;
A trefoil knot coordinated to two lithium ions : synthesis and
structure
;
_journal_name_full 'New Journal of Chemistry'
_journal_paper_doi 10.1039/a904476k
_journal_year 1999
_chemical_formula_moiety 'C114 H102 Cu2 F12 N8 O14 P2'
_chemical_formula_sum 'C114 H102 Cu2 F12 N8 O14 P2'
_chemical_formula_weight 2225.14
_space_group_IT_number 18
_space_group_name_Hall 'P 2 2ab'
_space_group_name_H-M_alt 'P 21 21 2'
_symmetry_cell_setting orthorhombic
_symmetry_space_group_name_Hall 'P 2 2ab'
_symmetry_space_group_name_H-M 'P 21 21 2'
_cell_angle_alpha 90
_cell_angle_beta 90
_cell_angle_gamma 90
_cell_formula_units_Z 2
_cell_length_a 29.084(9)
_cell_length_b 14.692(4)
_cell_length_c 11.795(1)
_cell_measurement_temperature 173
_cell_volume 5040(3)
_diffrn_ambient_temperature 173
_exptl_crystal_density_diffrn 1.47
_cod_original_sg_symbol_Hall ' P 2 2ab'
_cod_database_code 7051475

loop_
_symmetry_equiv_pos_as_xyz
x,y,z
-x,-y,+z
1/2-x,1/2+y,-z
1/2+x,1/2-y,-z

loop_
_atom_site_aniso_label
_atom_site_aniso_U_11
_atom_site_aniso_U_22
_atom_site_aniso_U_33
_atom_site_aniso_U_12
_atom_site_aniso_U_13
_atom_site_aniso_U_23
_atom_site_aniso_type_symbol
CU1 0.0303(8) 0.045(1) 0.056(1) -0.001(1) 0.0000 0.0000 Cu
CU2 0.0341(9) 0.043(1) 0.052(1) -0.006(1) 0.0000 0.0000 Cu
N1 0.030(4) 0.058(5) 0.042(4) -0.010(4) 0.001(4) -0.000(4) N
C1 0.037(5) 0.064(6) 0.052(6) 0.002(5) -0.005(5) 0.010(6) C
C2 0.030(5) 0.056(6) 0.043(6) -0.004(5) -0.002(5) 0.005(5) C
N2 0.041(4) 0.062(6) 0.040(4) 0.007(4) 0.006(4) 0.009(4) N
C3 0.043(5) 0.060(6) 0.048(6) 0.012(5) 0.009(5) 0.010(6) C
C4 0.055(6) 0.058(7) 0.084(8) 0.013(6) 0.012(6) 0.010(7) C
C5 0.055(6) 0.12(1) 0.064(7) 0.038(6) 0.002(6) 0.027(7) C
C6 0.047(6) 0.084(8) 0.051(6) 0.019(6) -0.010(5) 0.019(6) C
C7 0.036(5) 0.093(8) 0.071(7) -0.023(6) -0.009(6) 0.018(8) C
C8 0.047(5) 0.087(8) 0.070(7) -0.034(6) -0.009(6) 0.012(7) C
C9 0.050(6) 0.056(6) 0.060(7) -0.026(5) -0.005(6) 0.007(6) C
C10 0.064(7) 0.057(7) 0.069(8) -0.024(6) -0.004(6) -0.002(7) C
C11 0.054(6) 0.050(6) 0.052(6) 0.000(5) 0.002(5) 0.004(6) C
C12 0.043(6) 0.029(4) 0.046(5) -0.003(4) -0.005(4) -0.002(4) C
C13 0.073(7) 0.056(6) 0.036(6) 0.018(6) 0.018(5) -0.002(5) C
C14 0.052(6) 0.054(6) 0.056(6) 0.013(5) 0.007(6) -0.008(5) C
C15 0.064(6) 0.056(6) 0.044(6) 0.005(6) 0.005(6) -0.009(6) C
C16 0.069(7) 0.070(7) 0.054(6) -0.002(7) 0.018(6) -0.015(6) C
C17 0.093(9) 0.050(6) 0.065(7) 0.011(7) 0.003(7) -0.002(7) C
C18 0.079(7) 0.045(6) 0.061(7) 0.020(6) 0.012(6) 0.002(6) C
O1 0.093(6) 0.068(5) 0.092(6) -0.015(5) 0.006(6) -0.000(5) O
C19 0.11(1) 0.09(1) 0.082(9) -0.015(9) -0.016(9) -0.013(9) C
C20 0.039(5) 0.036(5) 0.046(6) 0.002(5) 0.002(5) -0.010(5) C
C21 0.066(6) 0.043(6) 0.053(7) 0.016(5) -0.002(6) 0.005(5) C
C22 0.065(6) 0.059(6) 0.079(8) 0.025(6) 0.023(6) 0.000(7) C
C23 0.038(5) 0.070(7) 0.063(7) 0.009(5) 0.017(6) -0.001(7) C
C24 0.037(5) 0.048(5) 0.032(5) -0.003(5) -0.003(4) -0.001(5) C
C25 0.034(4) 0.043(5) 0.040(5) 0.004(4) -0.011(5) 0.002(5) C
C26 0.035(4) 0.052(6) 0.033(5) -0.003(5) 0.004(4) -0.002(5) C
C27 0.037(5) 0.072(7) 0.054(6) -0.006(5) 0.002(5) 0.011(6) C
C28 0.044(5) 0.078(7) 0.068(7) -0.042(5) -0.010(6) 0.002(7) C
C29 0.045(5) 0.051(6) 0.053(7) -0.011(5) 0.002(5) -0.001(6) C
C30 0.077(7) 0.059(7) 0.060(7) -0.024(6) 0.009(7) -0.001(7) C
C31 0.071(7) 0.037(5) 0.064(7) -0.012(5) 0.018(6) 0.005(6) C
C32 0.068(7) 0.042(6) 0.046(6) 0.000(5) 0.002(6) -0.002(5) C
C33 0.067(7) 0.044(6) 0.070(7) -0.001(6) 0.005(6) 0.003(6) C
C34 0.065(7) 0.066(7) 0.051(7) 0.023(6) 0.007(6) -0.000(6) C
C35 0.039(5) 0.047(6) 0.060(7) 0.003(5) -0.001(5) 0.004(6) C
N3 0.022(3) 0.025(4) 0.055(5) -0.000(3) 0.000(4) 0.001(4) N
N4 0.040(4) 0.043(4) 0.041(4) 0.000(4) 0.006(4) 0.000(4) N
C36 0.046(5) 0.052(6) 0.041(6) -0.009(5) 0.013(5) -0.005(5) C
C37 0.039(5) 0.051(6) 0.039(6) -0.002(5) 0.007(5) 0.001(5) C
C38 0.058(6) 0.046(6) 0.042(6) 0.014(5) 0.001(5) 0.007(5) C
C39 0.060(6) 0.065(7) 0.039(6) 0.009(6) -0.002(5) -0.002(6) C
C40 0.038(5) 0.088(8) 0.074(8) 0.008(6) -0.012(6) 0.001(8) C
C41 0.047(5) 0.085(8) 0.059(6) -0.012(6) -0.012(5) 0.015(8) C
C42 0.057(6) 0.060(6) 0.061(7) 0.007(6) -0.003(6) -0.006(6) C
C43 0.045(5) 0.070(8) 0.046(6) 0.003(6) -0.007(5) -0.001(6) C
O2 0.067(5) 0.097(6) 0.089(6) -0.011(5) -0.011(5) 0.002(6) O
C44 0.091(9) 0.083(9) 0.072(9) -0.010(8) -0.006(8) -0.005(8) C
C45 0.084(9) 0.11(1) 0.11(1) -0.031(9) -0.02(1) -0.00(1) C
O3 0.086(6) 0.091(6) 0.130(8) -0.014(6) 0.003(6) -0.001(7) O
C46 0.084(9) 0.070(8) 0.11(1) -0.006(8) -0.001(9) 0.010(9) C
C47 0.082(9) 0.11(1) 0.11(1) -0.040(8) -0.004(9) 0.01(1) C
O4 0.067(5) 0.078(6) 0.147(8) -0.028(5) -0.017(6) -0.009(6) O
C48 0.068(7) 0.13(1) 0.13(1) -0.038(8) 0.055(8) -0.05(1) C
C49 0.43(3) 0.080(8) 0.09(1) -0.13(1) -0.11(1) 0.021(8) C
C53 0.13(1) 0.11(1) 0.072(9) -0.03(1) -0.002(9) -0.004(9) C
O7 0.125(7) 0.139(8) 0.084(6) -0.067(6) 0.013(6) -0.031(7) O
C54 0.12(1) 0.12(1) 0.08(1) -0.049(9) 0.011(9) 0.01(1) C
P1 0.082(2) 0.073(2) 0.090(2) -0.016(2) 0.010(2) -0.023(2) P
F1 0.151(7) 0.115(6) 0.116(7) -0.032(6) -0.026(6) -0.019(6) F
F2 0.103(5) 0.119(6) 0.118(6) -0.007(5) 0.028(5) 0.010(6) F
F3 0.110(6) 0.145(7) 0.151(7) -0.037(6) 0.053(6) -0.050(7) F
F4 0.133(7) 0.099(6) 0.176(9) 0.011(6) 0.013(8) -0.009(7) F
F5 0.109(6) 0.22(1) 0.149(8) -0.016(7) -0.025(6) -0.087(7) F
F6 0.138(7) 0.133(7) 0.18(1) 0.066(6) -0.014(7) 0.012(9) F
C55 0.14(2) 0.06(1) 0.09(1) 0.00(1) 0.0000 0.0000 C
C56 0.13(1) 0.050(7) 0.19(2) 0.008(9) -0.03(1) -0.01(1) C
C57 0.25(2) 0.033(6) 0.20(2) 0.00(1) 0.12(1) 0.01(1) C
C58 0.30(3) 0.10(2) 0.10(2) -0.09(2) 0.0000 0.0000 C

loop_
_atom_site_label
_atom_site_fract_x
_atom_site_fract_y
_atom_site_fract_z
_atom_site_U_iso_or_equiv
_atom_site_occupancy
_atom_site_thermal_displace_type
_atom_site_calc_flag
_atom_site_calc_attached_atom
_atom_site_type_symbol
CU1 1.0000 1.0000 0.7392(2) 0.042(1) 0.500 Uani ? ? Cu
CU2 1.0000 1.0000 0.3294(2) 0.042(1) 0.500 Uani ? ? Cu
N1 0.9697(2) 0.8805(6) 0.6791(7) 0.042(4) 1.000 Uani ? ? N
C1 0.9247(3) 0.8747(8) 0.7128(9) 0.050(6) 1.000 Uani ? ? C
C2 0.9058(3) 0.9504(7) 0.7691(9) 0.042(5) 1.000 Uani ? ? C
N2 0.9333(3) 1.0201(6) 0.7995(7) 0.047(5) 1.000 Uani ? ? N
C3 0.9155(3) 1.0950(8) 0.8514(9) 0.050(6) 1.000 Uani ? ? C
C4 0.8685(4) 1.0999(8) 0.872(1) 0.065(7) 1.000 Uani ? ? C
C5 0.8396(4) 1.028(1) 0.844(1) 0.074(8) 1.000 Uani ? ? C
C6 0.8573(4) 0.9492(8) 0.796(1) 0.059(6) 1.000 Uani ? ? C
C7 0.8308(3) 0.8735(9) 0.774(1) 0.062(7) 1.000 Uani ? ? C
C8 0.8517(4) 0.7968(9) 0.729(1) 0.066(7) 1.000 Uani ? ? C
C9 0.8987(4) 0.7950(8) 0.695(1) 0.055(6) 1.000 Uani ? ? C
C10 0.9209(4) 0.7210(8) 0.647(1) 0.063(7) 1.000 Uani ? ? C
C11 0.9650(4) 0.7260(7) 0.6142(9) 0.052(6) 1.000 Uani ? ? C
C12 0.9880(3) 0.8091(6) 0.6256(8) 0.039(5) 1.000 Uani ? ? C
C13 0.9469(4) 1.1673(7) 0.8817(9) 0.053(6) 1.000 Uani ? ? C
C14 0.9924(4) 1.1492(7) 0.9239(9) 0.054(6) 1.000 Uani ? ? C
C15 1.0225(4) 1.2165(8) 0.9485(9) 0.054(6) 1.000 Uani ? ? C
C16 1.0093(4) 1.3056(8) 0.9345(9) 0.064(7) 1.000 Uani ? ? C
C17 0.9659(5) 1.3257(8) 0.897(1) 0.067(7) 1.000 Uani ? ? C
C18 0.9345(4) 1.2584(7) 0.871(1) 0.060(7) 1.000 Uani ? ? C
O1 1.0375(3) 1.3797(6) 0.9515(8) 0.083(6) 1.000 Uani ? ? O
C19 1.0836(5) 1.358(1) 0.976(1) 0.09(1) 1.000 Uani ? ? C
C20 1.0345(3) 0.8208(6) 0.5781(9) 0.040(5) 1.000 Uani ? ? C
C21 1.0661(4) 0.7517(7) 0.5700(9) 0.053(6) 1.000 Uani ? ? C
C22 1.1084(4) 0.7667(8) 0.519(1) 0.067(7) 1.000 Uani ? ? C
C23 1.1203(3) 0.8544(8) 0.477(1) 0.055(6) 1.000 Uani ? ? C
C24 1.0884(3) 0.9228(7) 0.4847(8) 0.039(5) 1.000 Uani ? ? C
C25 1.0462(3) 0.9044(6) 0.5349(9) 0.039(5) 1.000 Uani ? ? C
C26 1.0960(3) 1.0134(7) 0.4365(7) 0.039(5) 1.000 Uani ? ? C
C27 1.1401(3) 1.0582(8) 0.449(1) 0.052(6) 1.000 Uani ? ? C
C28 1.1435(3) 1.1461(8) 0.414(1) 0.062(6) 1.000 Uani ? ? C
C29 1.1064(4) 1.1921(7) 0.3656(9) 0.050(6) 1.000 Uani ? ? C
C30 1.1071(4) 1.2858(8) 0.335(1) 0.065(7) 1.000 Uani ? ? C
C31 1.0711(4) 1.3268(7) 0.291(1) 0.055(6) 1.000 Uani ? ? C
C32 1.0286(4) 1.2774(7) 0.2658(9) 0.051(6) 1.000 Uani ? ? C
C33 0.9892(4) 1.3163(7) 0.220(1) 0.059(7) 1.000 Uani ? ? C
C34 0.9524(4) 1.2623(8) 0.194(1) 0.061(7) 1.000 Uani ? ? C
C35 0.9536(3) 1.1676(7) 0.216(1) 0.048(6) 1.000 Uani ? ? C
N3 1.0607(2) 1.0561(5) 0.3871(7) 0.031(4) 1.000 Uani ? ? N
N4 0.9911(2) 1.1302(5) 0.2651(6) 0.042(4) 1.000 Uani ? ? N
C36 1.0273(3) 1.1846(7) 0.2911(9) 0.046(6) 1.000 Uani ? ? C
C37 1.0660(3) 1.1411(7) 0.3526(8) 0.043(5) 1.000 Uani ? ? C
C38 0.9172(4) 1.1074(7) 0.1814(9) 0.048(6) 1.000 Uani ? ? C
C39 0.8707(4) 1.1332(8) 0.1898(9) 0.054(6) 1.000 Uani ? ? C
C40 0.8357(4) 1.0753(9) 0.165(1) 0.063(7) 1.000 Uani ? ? C
C41 0.8448(4) 0.9888(9) 0.1303(9) 0.062(6) 1.000 Uani ? ? C
C42 0.8900(4) 0.9609(8) 0.114(1) 0.059(7) 1.000 Uani ? ? C
C43 0.9255(3) 1.0187(8) 0.1407(9) 0.053(6) 1.000 Uani ? ? C
O2 0.8080(3) 0.9329(7) 0.1078(8) 0.084(6) 1.000 Uani ? ? O
C44 0.8150(5) 0.844(1) 0.076(1) 0.082(9) 1.000 Uani ? ? C
C45 0.7693(5) 0.798(1) 0.058(2) 0.10(1) 1.000 Uani ? ? C
O3 0.7453(3) 0.7787(7) 0.157(1) 0.101(7) 1.000 Uani ? ? O
C46 0.7598(5) 0.6926(9) 0.204(1) 0.086(9) 1.000 Uani ? ? C
C47 0.7389(5) 0.683(1) 0.320(1) 0.10(1) 1.000 Uani ? ? C
O4 0.7599(3) 0.7400(6) 0.401(1) 0.091(6) 1.000 Uani ? ? O
C48 0.7439(4) 0.733(1) 0.516(1) 0.10(1) 1.000 Uani ? ? C
C49 0.7666(9) 0.654(1) 0.575(1) 0.14(1) 1.000 Uani ? ? C
O5 0.7415(4) 0.5783(8) 0.5438(9) 0.195(4) 1.000 Uiso ? ? O
C50 0.7629 0.4980 0.6031 0.2022 1.000 Uiso ? ? C
C51 0.8070 0.4988 0.5885 0.2022 1.000 Uiso ? ? C
O6 0.8306 0.5051 0.6849 0.2022 1.000 Uiso ? ? O
C52 0.8381 0.4401 0.7517 0.2022 1.000 Uiso ? ? C
C53 0.8462(6) 0.459(1) 0.867(1) 0.10(1) 1.000 Uani ? ? C
O7 0.8852(4) 0.5179(8) 0.8734(8) 0.113(7) 1.000 Uani ? ? O
C54 0.8896(6) 0.552(1) 0.986(1) 0.10(1) 1.000 Uani ? ? C
P1 0.6835(1) 0.9156(3) 0.7645(3) 0.081(2) 1.000 Uani ? ? P
F1 0.7105(4) 0.9605(6) 0.8682(8) 0.126(7) 1.000 Uani ? ? F
F2 0.7251(3) 0.9436(6) 0.6871(8) 0.113(6) 1.000 Uani ? ? F
F3 0.6467(3) 0.8837(7) 0.8526(9) 0.134(7) 1.000 Uani ? ? F
F4 0.7115(4) 0.8229(6) 0.791(1) 0.132(7) 1.000 Uani ? ? F
F5 0.6591(3) 0.8654(9) 0.666(1) 0.153(8) 1.000 Uani ? ? F
F6 0.6618(3) 1.0091(7) 0.741(1) 0.150(8) 1.000 Uani ? ? F
C55 1.0000 0.5000 0.453(2) 0.09(1) 0.500 Uani ? ? C
C56 0.9604(6) 0.493(1) 0.513(2) 0.11(1) 1.000 Uani ? ? C
C57 0.9605(7) 0.493(1) 0.634(2) 0.12(1) 1.000 Uani ? ? C
C58 1.0000 0.5000 0.674(2) 0.15(2) 0.500 Uani ? ? C
H1 0.8559 1.1532 0.9054 0.0855 1.000 Uiso calc C4 H
H2 0.8075 1.0332 0.8579 0.1024 1.000 Uiso calc C5 H
H3 0.7987 0.8740 0.7886 0.0866 1.000 Uiso calc C7 H
H4 0.8340 0.7430 0.7204 0.0884 1.000 Uiso calc C8 H
H5 0.9046 0.6656 0.6373 0.0821 1.000 Uiso calc C10 H
H6 0.9802 0.6743 0.5838 0.0675 1.000 Uiso calc C11 H
H7 1.0016 1.0878 0.9348 0.0700 1.000 Uiso calc C14 H
H8 1.0524 1.2023 0.9753 0.0712 1.000 Uiso calc C15 H
H9 0.9572 1.3876 0.8891 0.0900 1.000 Uiso calc C17 H
H10 0.9045 1.2743 0.8466 0.0798 1.000 Uiso calc C18 H
H11 1.0962 1.3214 0.9173 0.1218 1.000 Uiso calc C19 H
H12 1.0852 1.3252 1.0460 0.1218 1.000 Uiso calc C19 H
H13 1.0590 0.6933 0.5998 0.0699 1.000 Uiso calc C21 H
H14 1.1296 0.7179 0.5112 0.0878 1.000 Uiso calc C22 H
H15 1.1497 0.8653 0.4444 0.0742 1.000 Uiso calc C23 H
H16 1.0243 0.9522 0.5396 0.0504 1.000 Uiso calc C25 H
H17 1.1658 1.0270 0.4797 0.0704 1.000 Uiso calc C27 H
H18 1.1719 1.1772 0.4234 0.0826 1.000 Uiso calc C28 H
H19 1.1345 1.3199 0.3472 0.0847 1.000 Uiso calc C30 H
H20 1.0727 1.3900 0.2744 0.0743 1.000 Uiso calc C31 H
H21 0.9879 1.3799 0.2057 0.0782 1.000 Uiso calc C33 H
H22 0.9256 1.2886 0.1617 0.0792 1.000 Uiso calc C34 H
H23 0.8636 1.1932 0.2139 0.0714 1.000 Uiso calc C39 H
H24 0.8048 1.0954 0.1710 0.0865 1.000 Uiso calc C40 H
H25 0.8963 0.9022 0.0837 0.0773 1.000 Uiso calc C42 H
H26 0.9563 0.9985 0.1318 0.0699 1.000 Uiso calc C43 H
H27 0.8317 0.8131 0.1331 0.1067 1.000 Uiso calc C44 H
H28 0.8320 0.8428 0.0069 0.1067 1.000 Uiso calc C44 H
H29 0.7746 0.7425 0.0192 0.1359 1.000 Uiso calc C45 H
H30 0.7507 0.8367 0.0127 0.1359 1.000 Uiso calc C45 H
H31 0.7924 0.6910 0.2094 0.1141 1.000 Uiso calc C46 H
H32 0.7496 0.6444 0.1564 0.1141 1.000 Uiso calc C46 H
H33 0.7423 0.6213 0.3442 0.1299 1.000 Uiso calc C47 H
H34 0.7071 0.6974 0.3158 0.1299 1.000 Uiso calc C47 H
H35 0.7115 0.7247 0.5158 0.1422 1.000 Uiso calc C48 H
H36 0.7511 0.7881 0.5549 0.1422 1.000 Uiso calc C48 H
H37 0.7656 0.6622 0.6552 0.2598 1.000 Uiso calc C49 H
H38 0.7977 0.6483 0.5516 0.2598 1.000 Uiso calc C49 H
H39 0.7505 0.4433 0.5727 0.2628 1.000 Uiso calc C50 H
H40 0.7562 0.5011 0.6818 0.2628 1.000 Uiso calc C50 H
H41 0.8146 0.5494 0.5421 0.2628 1.000 Uiso calc C51 H
H42 0.8156 0.4440 0.5513 0.2628 1.000 Uiso calc C51 H
H43 0.8644 0.4088 0.7240 0.2628 1.000 Uiso calc C52 H
H44 0.8121 0.4011 0.7482 0.2628 1.000 Uiso calc C52 H
H45 0.8523 0.4038 0.9066 0.1337 1.000 Uiso calc C53 H
H46 0.8201 0.4878 0.8992 0.1337 1.000 Uiso calc C53 H
H47 1.1398 1.4382 1.0184 0.1356 1.000 Uiso calc ? H
H48 1.0938 1.4905 1.0317 0.1356 1.000 Uiso calc ? H
H49 1.0000 0.5000 0.3721 0.1247 0.500 Uiso calc C55 H
H50 0.9320 0.4878 0.4737 0.1607 1.000 Uiso calc C56 H
H51 0.9335 0.4878 0.6794 0.2089 1.000 Uiso calc C57 H
H52 1.0000 0.5000 0.7550 0.2200 0.500 Uiso calc C58 H

loop_
_geom_bond_atom_site_label_1
_geom_bond_atom_site_label_2
_geom_bond_distance
_geom_bond_site_symmetry_1
_geom_bond_site_symmetry_2
_geom_bond_publ_flag
CU1 N1 2.089(9) . . ?
CU1 N1 2.089(9) . 2_775 ?
CU1 N2 2.087(9) . . ?
CU1 N2 2.087(9) . 2_775 ?
CU2 N3 2.065(8) . . ?
CU2 N3 2.065(8) . 2_775 ?
CU2 N4 2.074(9) . . ?
CU2 N4 2.074(9) . 2_775 ?
N1 C1 1.37(1) . . ?
N1 C12 1.33(1) . . ?
C1 C2 1.41(2) . . ?
C1 C9 1.41(2) . . ?
C2 N2 1.35(1) . . ?
C2 C6 1.45(2) . . ?
N2 C3 1.36(2) . . ?
C3 C4 1.39(2) . . ?
C3 C13 1.44(2) . . ?
C4 C5 1.38(2) . . ?
C5 C6 1.39(2) . . ?
C6 C7 1.38(2) . . ?
C7 C8 1.39(2) . . ?
C8 C9 1.42(2) . . ?
C9 C10 1.39(2) . . ?
C10 C11 1.34(2) . . ?
C11 C12 1.40(2) . . ?
C12 C20 1.48(2) . . ?
C13 C14 1.44(2) . . ?
C13 C18 1.39(2) . . ?
C14 C15 1.35(2) . . ?
C15 C16 1.37(2) . . ?
C16 C17 1.37(2) . . ?
C16 O1 1.38(2) . . ?
C17 C18 1.38(2) . . ?
O1 C19 1.41(2) . . ?
C19 C54 1.55(2) . 2_775 ?
C20 C21 1.37(2) . . ?
C20 C25 1.37(2) . . ?
C21 C22 1.39(2) . . ?
C22 C23 1.42(2) . . ?
C23 C24 1.37(2) . . ?
C24 C25 1.39(1) . . ?
C24 C26 1.46(2) . . ?
C26 C27 1.45(2) . . ?
C26 N3 1.34(1) . . ?
C27 C28 1.36(2) . . ?
C28 C29 1.40(2) . . ?
C29 C30 1.42(2) . . ?
C29 C37 1.40(2) . . ?
C30 C31 1.32(2) . . ?
C31 C32 1.46(2) . . ?
C32 C33 1.39(2) . . ?
C32 C36 1.40(2) . . ?
C33 C34 1.36(2) . . ?
C34 C35 1.41(2) . . ?
C35 N4 1.35(1) . . ?
C35 C38 1.44(2) . . ?
N3 C37 1.32(1) . . ?
N4 C36 1.36(1) . . ?
C36 C37 1.48(2) . . ?
C38 C39 1.41(2) . . ?
C38 C43 1.41(2) . . ?
C39 C40 1.36(2) . . ?
C40 C41 1.36(2) . . ?
C41 C42 1.39(2) . . ?
C41 O2 1.37(2) . . ?
C42 C43 1.37(2) . . ?
O2 C44 1.37(2) . . ?
C44 C45 1.50(2) . . ?
C45 O3 1.39(2) . . ?
O3 C46 1.44(2) . . ?
C46 C47 1.51(3) . . ?
C47 O4 1.41(2) . . ?
O4 C48 1.44(2) . . ?
C48 C49 1.51(3) . . ?
C49 O5 1.38(2) . . ?
O5 C50 1.51(1) . . ?
C50 C51 1.2938 . . ?
C50 O6 2.1955 . . ?
C51 O6 1.3313 . . ?
O6 C52 1.2570 . . ?
C52 C53 1.41(2) . . ?
C53 O7 1.43(2) . . ?
O7 C54 1.42(2) . . ?
P1 F1 1.60(1) . . ?
P1 F2 1.57(1) . . ?
P1 F3 1.56(1) . . ?
P1 F4 1.62(1) . . ?
P1 F5 1.55(1) . . ?
P1 F6 1.54(1) . . ?
F1 F2 2.19(2) . . ?
F1 F3 2.18(1) . . ?
F1 F6 2.19(2) . . ?
F2 F4 2.19(2) . . ?
F2 F6 2.17(1) . . ?
C55 C56 1.36(3) . . ?
C55 C56 1.36(3) . 2_765 ?
C56 C57 1.43(4) . . ?
C57 C58 1.25(4) . . ?
C57 C58 1.25(4) . 2_765 ?
